data_4516219
loop_
_publ_author_name
'Gair, Joseph J.'
'Haines, Brandon E.'
'Filatov, Alexander S.'
'Musaev, Djamaladdin G.'
'Lewis, Jared C.'

_publ_section_title
;
 Di-Palladium Complexes are Active Catalysts for Mono-N-Protected Amino
 Acid-Accelerated Enantioselective C--H Functionalization
;
_journal_name_full 'ACS Catalysis'
_journal_page_first 11386
_journal_paper_doi 10.1021/acscatal.9b03887
_journal_year 2019
_chemical_formula_moiety 'C34 H38 N2 O4 Pd2'
_chemical_formula_sum 'C34 H38 N2 O4 Pd2'
_chemical_formula_weight 751.46
_space_group_crystal_system monoclinic
_space_group_IT_number 14
_space_group_name_Hall '-P 2yn'
_space_group_name_H-M_alt 'P 1 21/n 1'
_atom_sites_solution_hydrogens geom
_atom_sites_solution_primary dual
_atom_sites_solution_secondary difmap
_audit_creation_date 2018-03-16
_audit_creation_method
;
Olex2 1.2
(compiled 2017.08.10 svn.r3458 for OlexSys, GUI svn.r5381)
;
_cell_angle_alpha 90
_cell_angle_beta 94.6750(10)
_cell_angle_gamma 90
_cell_formula_units_Z 4
_cell_length_a 9.6636(4)
_cell_length_b 18.8875(7)
_cell_length_c 16.9545(6)
_cell_measurement_reflns_used 9557
_cell_measurement_temperature 100(2)
_cell_measurement_theta_max 21.47
_cell_measurement_theta_min 2.25
_cell_volume 3084.3(2)
_computing_cell_refinement 'SAINT v8.37A (Bruker, 2015)'
_computing_data_reduction 'SAINT v8.37A (Bruker, 2015)'
_computing_molecular_graphics 'Olex2 (Dolomanov et al., 2009)'
_computing_publication_material 'Olex2 (Dolomanov et al., 2009)'
_computing_structure_refinement 'XL (Sheldrick, 2008)'
_computing_structure_solution 'ShelXT (Sheldrick, 2015)'
_diffrn_ambient_temperature 100(2)
_diffrn_detector 'Pilatus1M(CdTe) pixel array detector'
_diffrn_detector_area_resol_mean 30
_diffrn_detector_type 'CMOS pixel array detector'
_diffrn_measured_fraction_theta_full 0.999
_diffrn_measured_fraction_theta_max 0.794
_diffrn_measurement_device 'three-circle diffractometer'
_diffrn_measurement_device_type 'three-circle diffractometer'
_diffrn_measurement_method 'phi rotation'
_diffrn_radiation_collimation '0.2 mm sinlge-pinhole'
_diffrn_radiation_monochromator 'Si(111) & Si(311)'
_diffrn_radiation_probe x-ray
_diffrn_radiation_type synchrotron
_diffrn_radiation_wavelength 0.41328
_diffrn_reflns_av_R_equivalents 0.0533
_diffrn_reflns_av_unetI/netI 0.0283
_diffrn_reflns_Laue_measured_fraction_full 0.999
_diffrn_reflns_Laue_measured_fraction_max 0.794
_diffrn_reflns_limit_h_max 17
_diffrn_reflns_limit_h_min -17
_diffrn_reflns_limit_k_max 34
_diffrn_reflns_limit_k_min -33
_diffrn_reflns_limit_l_max 28
_diffrn_reflns_limit_l_min -28
_diffrn_reflns_number 147381
_diffrn_reflns_point_group_measured_fraction_full 0.999
_diffrn_reflns_point_group_measured_fraction_max 0.794
_diffrn_reflns_theta_full 14.357
_diffrn_reflns_theta_max 22.915
_diffrn_reflns_theta_min 0.940
_diffrn_source synchrotron
_diffrn_source_type 'Insertion Device, Station 15 ID-B, APS, Argonne Nat'l Lab'
_diffrn_standards_number 0
_exptl_absorpt_coefficient_mu 1.620
_exptl_absorpt_correction_T_max 0.7448
_exptl_absorpt_correction_T_min 0.7017
_exptl_absorpt_correction_type multi-scan
_exptl_absorpt_process_details
;
SADABS-2016/2 (Bruker,2016/2) was used for absorption correction. 
wR2(int) was 0.0938 before and 0.0601 after correction. 
The Ratio of minimum to maximum transmission is 0.9421. 
;
_exptl_crystal_colour yellow
_exptl_crystal_colour_primary yellow
_exptl_crystal_density_diffrn 1.618
_exptl_crystal_description block
_exptl_crystal_F_000 1520
_exptl_crystal_size_max 0.1
_exptl_crystal_size_mid 0.1
_exptl_crystal_size_min 0.1
_refine_diff_density_max 0.544
_refine_diff_density_min -1.915
_refine_diff_density_rms 0.102
_refine_ls_extinction_method none
_refine_ls_goodness_of_fit_ref 1.057
_refine_ls_hydrogen_treatment constr
_refine_ls_matrix_type full
_refine_ls_number_parameters 385
_refine_ls_number_reflns 17145
_refine_ls_number_restraints 0
_refine_ls_restrained_S_all 1.057
_refine_ls_R_factor_all 0.0329
_refine_ls_R_factor_gt 0.0263
_refine_ls_shift/su_max 0.002
_refine_ls_shift/su_mean 0.000
_refine_ls_structure_factor_coef Fsqd
_refine_ls_weighting_details 'w=1/[\s^2^(Fo^2^)+(0.0286P)^2^+1.1861P] where P=(Fo^2^+2Fc^2^)/3'
_refine_ls_weighting_scheme calc
_refine_ls_wR_factor_gt 0.0635
_refine_ls_wR_factor_ref 0.0657
_reflns_Friedel_coverage 0.000
_reflns_number_gt 14861
_reflns_number_total 17145
_reflns_threshold_expression 'I > 2\s(I)'
_cod_data_source_file cs9b03887_si_002.cif
_cod_data_source_block 06_benzhydrylamine
_cod_database_code 4516219
_shelx_shelxl_version_number 2018/1
_shelx_space_group_comment
;
The symmetry employed for this shelxl refinement is uniquely defined
by the following loop, which should always be used as a source of
symmetry information in preference to the above space-group names.
They are only intended as comments.
;
_shelx_estimated_absorpt_t_max 0.855
_shelx_estimated_absorpt_t_min 0.855
_olex2_refinement_description
;
1. Fixed Uiso
 At 1.2 times of:
  All C(H) groups
 At 1.5 times of:
  All C(H,H,H) groups
2.a Ternary CH refined with riding coordinates:
 C7(H7), C22(H22)
2.b Aromatic/amide H refined with riding coordinates:
 C1(H1), C2(H2), C3(H3), C4(H4), C5(H5), C11(H11), C12(H12), C13(H13),
 C14(H14), C24(H24), C25(H25), C26(H26), C27(H27), C28(H28), C30(H30), C31(H31),
  C32(H32), C33(H33)
2.c Idealised Me refined as rotating group:
 C8(H8A,H8B,H8C), C9(H9A,H9B,H9C), C17(H17A,H17B,H17C), C19(H19A,H19B,H19C),
 C20(H20A,H20B,H20C), C21(H21A,H21B,H21C)
;
_olex2_submission_special_instructions 'No special instructions were received'

loop_
_space_group_symop_operation_xyz
'x, y, z'
'-x+1/2, y+1/2, -z+1/2'
'-x, -y, -z'
'x-1/2, -y-1/2, z-1/2'

loop_
_atom_site_label
_atom_site_type_symbol
_atom_site_fract_x
_atom_site_fract_y
_atom_site_fract_z
_atom_site_U_iso_or_equiv
_atom_site_adp_type
_atom_site_occupancy
_atom_site_site_symmetry_order
_atom_site_calc_flag
_atom_site_refinement_flags_posn
Pd1 Pd 0.35076(2) 0.65496(2) 0.14978(2) 0.01498(2) Uani 1 1 d .
Pd2 Pd 0.45311(2) 0.60632(2) 0.31179(2) 0.01622(2) Uani 1 1 d .
O1 O 0.46518(10) 0.56011(5) 0.12962(6) 0.02461(17) Uani 1 1 d .
O2 O 0.54132(10) 0.52591(5) 0.25279(6) 0.02534(18) Uani 1 1 d .
O3 O 0.18449(9) 0.59754(5) 0.18257(6) 0.02116(15) Uani 1 1 d .
O4 O 0.25969(9) 0.55034(5) 0.30025(6) 0.02231(16) Uani 1 1 d .
N1 N 0.49495(10) 0.71923(5) 0.10018(5) 0.01594(14) Uani 1 1 d .
N2 N 0.38668(9) 0.68846(5) 0.37942(5) 0.01672(15) Uani 1 1 d .
C1 C 0.51933(12) 0.87951(6) 0.02212(7) 0.01855(18) Uani 1 1 d .
H1 H 0.441005 0.860645 -0.008317 0.022 Uiso 1 1 calc R
C2 C 0.59455(14) 0.93468(6) -0.00812(7) 0.0224(2) Uani 1 1 d .
H2 H 0.569111 0.952007 -0.059881 0.027 Uiso 1 1 calc R
C3 C 0.70634(14) 0.96468(7) 0.03652(9) 0.0253(2) Uani 1 1 d .
H3 H 0.756504 1.002641 0.015636 0.030 Uiso 1 1 calc R
C4 C 0.74447(12) 0.93884(7) 0.11197(8) 0.0234(2) Uani 1 1 d .
H4 H 0.819810 0.959546 0.143324 0.028 Uiso 1 1 calc R
C5 C 0.67134(11) 0.88234(6) 0.14122(7) 0.01893(18) Uani 1 1 d .
H5 H 0.698891 0.864245 0.192385 0.023 Uiso 1 1 calc R
C6 C 0.55855(11) 0.85171(6) 0.09716(6) 0.01551(16) Uani 1 1 d .
C7 C 0.47963(10) 0.79288(6) 0.13467(6) 0.01485(15) Uani 1 1 d .
H7 H 0.520862 0.789717 0.190600 0.018 Uiso 1 1 calc R
C8 C 0.45472(13) 0.71640(6) 0.01383(7) 0.02028(19) Uani 1 1 d .
H8A H 0.452601 0.666988 -0.003863 0.030 Uiso 1 1 calc GR
H8B H 0.522479 0.742843 -0.014510 0.030 Uiso 1 1 calc GR
H8C H 0.362507 0.737503 0.002870 0.030 Uiso 1 1 calc GR
C9 C 0.64146(12) 0.69539(7) 0.11392(8) 0.0224(2) Uani 1 1 d .
H9A H 0.668590 0.694738 0.170883 0.034 Uiso 1 1 calc GR
H9B H 0.701849 0.728037 0.087714 0.034 Uiso 1 1 calc GR
H9C H 0.650561 0.647683 0.092221 0.034 Uiso 1 1 calc GR
C10 C 0.32651(10) 0.80537(6) 0.14030(6) 0.01488(15) Uani 1 1 d .
C11 C 0.26580(11) 0.87230(6) 0.14014(6) 0.01766(17) Uani 1 1 d .
H11 H 0.320014 0.913170 0.131794 0.021 Uiso 1 1 calc R
C12 C 0.12550(12) 0.87925(7) 0.15222(7) 0.02093(19) Uani 1 1 d .
H12 H 0.084159 0.924843 0.153128 0.025 Uiso 1 1 calc R
C13 C 0.04634(12) 0.81896(7) 0.16293(7) 0.02048(19) Uani 1 1 d .
H13 H -0.049521 0.823595 0.170612 0.025 Uiso 1 1 calc R
C14 C 0.10649(11) 0.75167(6) 0.16252(7) 0.01829(17) Uani 1 1 d .
H14 H 0.051142 0.710889 0.169288 0.022 Uiso 1 1 calc R
C15 C 0.24774(10) 0.74415(6) 0.15217(6) 0.01521(16) Uani 1 1 d .
C16 C 0.53033(12) 0.51998(6) 0.17821(9) 0.0232(2) Uani 1 1 d .
C17 C 0.60428(19) 0.45712(8) 0.14552(12) 0.0390(4) Uani 1 1 d .
H17A H 0.704849 0.463334 0.155585 0.059 Uiso 1 1 calc GR
H17B H 0.580107 0.453612 0.088385 0.059 Uiso 1 1 calc GR
H17C H 0.575748 0.413727 0.171424 0.059 Uiso 1 1 calc GR
C18 C 0.17257(11) 0.55782(6) 0.24187(7) 0.01690(17) Uani 1 1 d .
C19 C 0.03877(12) 0.51636(6) 0.24105(8) 0.0215(2) Uani 1 1 d .
H19A H 0.054122 0.468083 0.222470 0.032 Uiso 1 1 calc GR
H19B H -0.032519 0.539439 0.205482 0.032 Uiso 1 1 calc GR
H19C H 0.007899 0.514676 0.294659 0.032 Uiso 1 1 calc GR
C20 C 0.23481(11) 0.69794(7) 0.36930(7) 0.02048(19) Uani 1 1 d .
H20A H 0.189066 0.654335 0.384684 0.031 Uiso 1 1 calc GR
H20B H 0.206589 0.708674 0.313764 0.031 Uiso 1 1 calc GR
H20C H 0.207851 0.737096 0.402740 0.031 Uiso 1 1 calc GR
C21 C 0.42785(13) 0.67280(7) 0.46405(7) 0.0227(2) Uani 1 1 d .
H21A H 0.389612 0.626845 0.478050 0.034 Uiso 1 1 calc GR
H21B H 0.391713 0.709804 0.497304 0.034 Uiso 1 1 calc GR
H21C H 0.529338 0.671420 0.472575 0.034 Uiso 1 1 calc GR
C22 C 0.45879(10) 0.75441(6) 0.35058(6) 0.01576(16) Uani 1 1 d .
H22 H 0.415590 0.764037 0.296024 0.019 Uiso 1 1 calc R
C23 C 0.43346(11) 0.81978(6) 0.39873(6) 0.01723(17) Uani 1 1 d .
C24 C 0.50974(12) 0.83466(7) 0.47061(7) 0.02064(19) Uani 1 1 d .
H24 H 0.584632 0.804723 0.488821 0.025 Uiso 1 1 calc R
C25 C 0.47664(15) 0.89296(7) 0.51553(8) 0.0259(2) Uani 1 1 d .
H25 H 0.528524 0.902483 0.564399 0.031 Uiso 1 1 calc R
C26 C 0.36783(16) 0.93732(8) 0.48908(9) 0.0289(3) Uani 1 1 d .
H26 H 0.344817 0.976773 0.520213 0.035 Uiso 1 1 calc R
C27 C 0.29279(15) 0.92413(7) 0.41739(9) 0.0275(2) Uani 1 1 d .
H27 H 0.219458 0.954930 0.398921 0.033 Uiso 1 1 calc R
C28 C 0.32534(13) 0.86553(7) 0.37251(7) 0.0219(2) Uani 1 1 d .
H28 H 0.273505 0.856510 0.323501 0.026 Uiso 1 1 calc R
C29 C 0.60692(10) 0.73273(6) 0.34098(6) 0.01559(16) Uani 1 1 d .
C30 C 0.71911(11) 0.77928(6) 0.34251(6) 0.01762(17) Uani 1 1 d .
H30 H 0.706352 0.828016 0.353719 0.021 Uiso 1 1 calc R
C31 C 0.85031(11) 0.75405(7) 0.32750(7) 0.01999(19) Uani 1 1 d .
H31 H 0.926282 0.785924 0.326942 0.024 Uiso 1 1 calc R
C32 C 0.86984(11) 0.68248(7) 0.31341(7) 0.02100(19) Uani 1 1 d .
H32 H 0.959868 0.665323 0.304988 0.025 Uiso 1 1 calc R
C33 C 0.75785(11) 0.63550(6) 0.31154(7) 0.01997(18) Uani 1 1 d .
H33 H 0.772010 0.586539 0.302221 0.024 Uiso 1 1 calc R
C34 C 0.62521(11) 0.66054(6) 0.32335(7) 0.01692(17) Uani 1 1 d .

loop_
_atom_site_aniso_label
_atom_site_aniso_U_11
_atom_site_aniso_U_22
_atom_site_aniso_U_33
_atom_site_aniso_U_23
_atom_site_aniso_U_13
_atom_site_aniso_U_12
Pd1 0.01285(3) 0.01424(3) 0.01796(4) 0.00073(2) 0.00190(2) 0.00038(2)
Pd2 0.01121(3) 0.01539(3) 0.02159(4) 0.00279(2) -0.00146(2) -0.00230(2)
O1 0.0259(4) 0.0179(4) 0.0304(4) -0.0027(3) 0.0048(3) 0.0038(3)
O2 0.0205(4) 0.0170(4) 0.0375(5) -0.0009(3) -0.0039(3) 0.0029(3)
O3 0.0166(3) 0.0213(4) 0.0252(4) 0.0039(3) -0.0003(3) -0.0042(3)
O4 0.0166(3) 0.0213(4) 0.0281(4) 0.0056(3) -0.0039(3) -0.0057(3)
N1 0.0140(3) 0.0162(4) 0.0179(4) 0.0004(3) 0.0034(3) 0.0015(3)
N2 0.0118(3) 0.0219(4) 0.0165(4) 0.0028(3) 0.0012(3) -0.0038(3)
C1 0.0196(4) 0.0177(4) 0.0186(4) 0.0005(3) 0.0026(3) 0.0021(3)
C2 0.0261(5) 0.0175(4) 0.0249(5) 0.0034(4) 0.0092(4) 0.0053(4)
C3 0.0217(5) 0.0164(5) 0.0393(7) 0.0024(4) 0.0121(5) 0.0015(4)
C4 0.0145(4) 0.0190(5) 0.0372(6) -0.0039(4) 0.0049(4) -0.0004(4)
C5 0.0134(4) 0.0201(4) 0.0232(5) -0.0014(4) 0.0014(3) 0.0004(3)
C6 0.0132(4) 0.0164(4) 0.0171(4) -0.0005(3) 0.0022(3) 0.0011(3)
C7 0.0133(4) 0.0163(4) 0.0149(4) -0.0001(3) 0.0015(3) 0.0007(3)
C8 0.0234(5) 0.0205(5) 0.0174(4) -0.0034(3) 0.0045(4) -0.0016(4)
C9 0.0140(4) 0.0229(5) 0.0312(6) 0.0040(4) 0.0067(4) 0.0047(4)
C10 0.0127(4) 0.0170(4) 0.0149(4) -0.0007(3) 0.0012(3) 0.0014(3)
C11 0.0162(4) 0.0171(4) 0.0197(4) -0.0012(3) 0.0018(3) 0.0022(3)
C12 0.0177(4) 0.0216(5) 0.0236(5) -0.0010(4) 0.0028(4) 0.0061(4)
C13 0.0136(4) 0.0262(5) 0.0219(5) 0.0016(4) 0.0027(3) 0.0046(4)
C14 0.0134(4) 0.0217(5) 0.0198(4) 0.0019(3) 0.0017(3) 0.0007(3)
C15 0.0119(4) 0.0182(4) 0.0156(4) 0.0007(3) 0.0014(3) 0.0012(3)
C16 0.0163(4) 0.0134(4) 0.0399(6) -0.0041(4) 0.0029(4) 0.0005(3)
C17 0.0360(8) 0.0224(6) 0.0590(10) -0.0110(6) 0.0056(7) 0.0102(6)
C18 0.0130(4) 0.0136(4) 0.0241(5) -0.0005(3) 0.0014(3) -0.0010(3)
C19 0.0142(4) 0.0204(5) 0.0298(5) -0.0008(4) 0.0015(4) -0.0051(3)
C20 0.0117(4) 0.0274(5) 0.0226(5) 0.0007(4) 0.0028(3) -0.0035(4)
C21 0.0226(5) 0.0281(5) 0.0172(5) 0.0059(4) 0.0005(4) -0.0060(4)
C22 0.0121(4) 0.0192(4) 0.0159(4) 0.0031(3) 0.0008(3) -0.0021(3)
C23 0.0142(4) 0.0195(4) 0.0180(4) 0.0019(3) 0.0010(3) -0.0001(3)
C24 0.0183(4) 0.0226(5) 0.0206(5) -0.0015(4) -0.0009(4) 0.0005(4)
C25 0.0267(6) 0.0247(6) 0.0259(6) -0.0053(4) 0.0005(4) -0.0011(4)
C26 0.0298(6) 0.0227(5) 0.0349(7) -0.0044(5) 0.0061(5) 0.0017(5)
C27 0.0237(5) 0.0239(6) 0.0353(6) 0.0036(5) 0.0041(5) 0.0055(4)
C28 0.0189(5) 0.0230(5) 0.0235(5) 0.0044(4) 0.0003(4) 0.0018(4)
C29 0.0118(4) 0.0192(4) 0.0156(4) 0.0023(3) 0.0003(3) -0.0022(3)
C30 0.0141(4) 0.0203(4) 0.0183(4) 0.0012(3) 0.0007(3) -0.0041(3)
C31 0.0129(4) 0.0259(5) 0.0210(5) 0.0009(4) 0.0008(3) -0.0055(4)
C32 0.0110(4) 0.0279(5) 0.0238(5) 0.0008(4) -0.0002(3) -0.0014(4)
C33 0.0129(4) 0.0209(5) 0.0258(5) 0.0010(4) 0.0000(3) 0.0005(3)
C34 0.0117(4) 0.0191(4) 0.0197(4) 0.0019(3) -0.0002(3) -0.0017(3)

loop_
_atom_type_symbol
_atom_type_description
_atom_type_scat_dispersion_real
_atom_type_scat_dispersion_imag
_atom_type_scat_source
C C 0.0000 0.0000 'International Tables Vol C Tables 4.2.6.8 and 6.1.1.4'
H H 0.0000 0.0000 'International Tables Vol C Tables 4.2.6.8 and 6.1.1.4'
N N 0.0010 0.0010 'International Tables Vol C Tables 4.2.6.8 and 6.1.1.4'
O O 0.0020 0.0020 'International Tables Vol C Tables 4.2.6.8 and 6.1.1.4'
Pd Pd -0.5290 2.5730 'International Tables Vol C Tables 4.2.6.8 and 6.1.1.4'

loop_
_geom_angle_atom_site_label_1
_geom_angle_atom_site_label_2
_geom_angle_atom_site_label_3
_geom_angle
O1 Pd1 Pd2 75.74(3)
O3 Pd1 Pd2 78.25(3)
O3 Pd1 O1 91.54(4)
O3 Pd1 N1 169.87(4)
N1 Pd1 Pd2 111.67(3)
N1 Pd1 O1 92.98(4)
C15 Pd1 Pd2 112.10(3)
C15 Pd1 O1 171.88(4)
C15 Pd1 O3 92.20(4)
C15 Pd1 N1 82.22(4)
O2 Pd2 Pd1 84.17(3)
O2 Pd2 O4 89.09(4)
O2 Pd2 N2 173.08(4)
O4 Pd2 Pd1 81.19(2)
N2 Pd2 Pd1 100.67(3)
N2 Pd2 O4 96.50(4)
C34 Pd2 Pd1 98.44(3)
C34 Pd2 O2 93.05(4)
C34 Pd2 O4 177.78(4)
C34 Pd2 N2 81.41(4)
C16 O1 Pd1 129.70(9)
C16 O2 Pd2 123.43(8)
C18 O3 Pd1 130.66(8)
C18 O4 Pd2 122.75(8)
C7 N1 Pd1 106.82(6)
C8 N1 Pd1 104.35(7)
C8 N1 C7 112.71(8)
C8 N1 C9 108.26(9)
C9 N1 Pd1 114.94(7)
C9 N1 C7 109.77(9)
C20 N2 Pd2 112.25(7)
C20 N2 C21 108.77(9)
C20 N2 C22 109.85(9)
C21 N2 Pd2 108.41(8)
C21 N2 C22 112.21(8)
C22 N2 Pd2 105.35(6)
C2 C1 H1 119.8
C2 C1 C6 120.31(11)
C6 C1 H1 119.8
C1 C2 H2 119.6
C3 C2 C1 120.74(12)
C3 C2 H2 119.6
C2 C3 H3 120.2
C2 C3 C4 119.63(11)
C4 C3 H3 120.2
C3 C4 H4 120.3
C3 C4 C5 119.49(12)
C5 C4 H4 120.3
C4 C5 H5 119.2
C4 C5 C6 121.57(11)
C6 C5 H5 119.2
C1 C6 C7 123.22(10)
C5 C6 C1 118.21(10)
C5 C6 C7 118.47(10)
N1 C7 H7 105.4
C6 C7 N1 116.16(8)
C6 C7 H7 105.4
C10 C7 N1 107.10(8)
C10 C7 C6 116.18(9)
C10 C7 H7 105.4
N1 C8 H8A 109.5
N1 C8 H8B 109.5
N1 C8 H8C 109.5
H8A C8 H8B 109.5
H8A C8 H8C 109.5
H8B C8 H8C 109.5
N1 C9 H9A 109.5
N1 C9 H9B 109.5
N1 C9 H9C 109.5
H9A C9 H9B 109.5
H9A C9 H9C 109.5
H9B C9 H9C 109.5
C11 C10 C7 123.82(10)
C11 C10 C15 120.86(10)
C15 C10 C7 115.15(9)
C10 C11 H11 120.0
C10 C11 C12 119.97(11)
C12 C11 H11 120.0
C11 C12 H12 120.2
C13 C12 C11 119.58(11)
C13 C12 H12 120.2
C12 C13 H13 119.7
C12 C13 C14 120.66(10)
C14 C13 H13 119.7
C13 C14 H14 119.9
C15 C14 C13 120.25(11)
C15 C14 H14 119.9
C10 C15 Pd1 114.95(7)
C14 C15 Pd1 126.38(8)
C14 C15 C10 118.65(10)
O1 C16 O2 126.95(11)
O1 C16 C17 117.47(13)
O2 C16 C17 115.58(13)
C16 C17 H17A 109.5
C16 C17 H17B 109.5
C16 C17 H17C 109.5
H17A C17 H17B 109.5
H17A C17 H17C 109.5
H17B C17 H17C 109.5
O3 C18 C19 115.64(10)
O4 C18 O3 126.47(10)
O4 C18 C19 117.89(10)
C18 C19 H19A 109.5
C18 C19 H19B 109.5
C18 C19 H19C 109.5
H19A C19 H19B 109.5
H19A C19 H19C 109.5
H19B C19 H19C 109.5
N2 C20 H20A 109.5
N2 C20 H20B 109.5
N2 C20 H20C 109.5
H20A C20 H20B 109.5
H20A C20 H20C 109.5
H20B C20 H20C 109.5
N2 C21 H21A 109.5
N2 C21 H21B 109.5
N2 C21 H21C 109.5
H21A C21 H21B 109.5
H21A C21 H21C 109.5
H21B C21 H21C 109.5
N2 C22 H22 106.1
C23 C22 N2 113.28(9)
C23 C22 H22 106.1
C29 C22 N2 105.93(9)
C29 C22 H22 106.1
C29 C22 C23 118.46(9)
C24 C23 C22 122.50(10)
C28 C23 C22 118.83(10)
C28 C23 C24 118.60(11)
C23 C24 H24 119.8
C25 C24 C23 120.48(11)
C25 C24 H24 119.8
C24 C25 H25 119.9
C26 C25 C24 120.15(12)
C26 C25 H25 119.9
C25 C26 H26 119.9
C27 C26 C25 120.17(13)
C27 C26 H26 119.9
C26 C27 H27 120.1
C26 C27 C28 119.75(12)
C28 C27 H27 120.1
C23 C28 H28 119.6
C27 C28 C23 120.84(12)
C27 C28 H28 119.6
C30 C29 C22 124.70(10)
C30 C29 C34 120.19(10)
C34 C29 C22 114.92(9)
C29 C30 H30 120.1
C29 C30 C31 119.82(11)
C31 C30 H30 120.1
C30 C31 H31 120.0
C32 C31 C30 120.10(10)
C32 C31 H31 120.0
C31 C32 H32 119.8
C31 C32 C33 120.41(11)
C33 C32 H32 119.8
C32 C33 H33 120.0
C34 C33 C32 120.00(11)
C34 C33 H33 120.0
C29 C34 Pd2 114.12(8)
C33 C34 Pd2 126.40(9)
C33 C34 C29 119.37(10)

loop_
_geom_bond_atom_site_label_1
_geom_bond_atom_site_label_2
_geom_bond_distance
Pd1 Pd2 2.98737(14)
Pd1 O1 2.1472(9)
Pd1 O3 2.0524(9)
Pd1 N1 2.0769(9)
Pd1 C15 1.9588(11)
Pd2 O2 2.0428(10)
Pd2 O4 2.1425(9)
Pd2 N2 2.0624(10)
Pd2 C34 1.9494(10)
O1 C16 1.2511(16)
O2 C16 1.2652(17)
O3 C18 1.2671(14)
O4 C18 1.2542(14)
N1 C7 1.5208(14)
N1 C8 1.4848(15)
N1 C9 1.4858(14)
N2 C20 1.4745(14)
N2 C21 1.4871(14)
N2 C22 1.5271(14)
C1 H1 0.9500
C1 C2 1.3921(17)
C1 C6 1.3999(15)
C2 H2 0.9500
C2 C3 1.388(2)
C3 H3 0.9500
C3 C4 1.390(2)
C4 H4 0.9500
C4 C5 1.3933(17)
C5 H5 0.9500
C5 C6 1.3958(15)
C6 C7 1.5165(15)
C7 H7 1.0000
C7 C10 1.5091(14)
C8 H8A 0.9800
C8 H8B 0.9800
C8 H8C 0.9800
C9 H9A 0.9800
C9 H9B 0.9800
C9 H9C 0.9800
C10 C11 1.3934(15)
C10 C15 1.4078(15)
C11 H11 0.9500
C11 C12 1.3938(16)
C12 H12 0.9500
C12 C13 1.3919(18)
C13 H13 0.9500
C13 C14 1.3979(17)
C14 H14 0.9500
C14 C15 1.3975(15)
C16 C17 1.5139(18)
C17 H17A 0.9800
C17 H17B 0.9800
C17 H17C 0.9800
C18 C19 1.5108(15)
C19 H19A 0.9800
C19 H19B 0.9800
C19 H19C 0.9800
C20 H20A 0.9800
C20 H20B 0.9800
C20 H20C 0.9800
C21 H21A 0.9800
C21 H21B 0.9800
C21 H21C 0.9800
C22 H22 1.0000
C22 C23 1.5110(16)
C22 C29 1.5104(15)
C23 C24 1.4004(15)
C23 C28 1.4002(16)
C24 H24 0.9500
C24 C25 1.3909(18)
C25 H25 0.9500
C25 C26 1.390(2)
C26 H26 0.9500
C26 C27 1.386(2)
C27 H27 0.9500
C27 C28 1.394(2)
C28 H28 0.9500
C29 C30 1.3945(15)
C29 C34 1.4100(16)
C30 H30 0.9500
C30 C31 1.3971(16)
C31 H31 0.9500
C31 C32 1.3884(18)
C32 H32 0.9500
C32 C33 1.3977(17)
C33 H33 0.9500
C33 C34 1.3959(16)
